data_4512985
loop_
_publ_author_name
'Pfeiffer, Constance R.'
'Atwood, Stuart G.'
'Samadello, Luca'
'Atwood, Jerry L.'

_publ_section_title
;
 Investigating Properties and Trends of Cocrystals Composed of
 Pyrogallol[4]arenes and Anthracene-Based Fluorescent Probes
;
_journal_issue 6
_journal_name_full 'Crystal Growth &amp; Design'
_journal_page_first 2958
_journal_paper_doi 10.1021/acs.cgd.5b00385
_journal_volume 15
_journal_year 2015
_chemical_formula_moiety 'C40H48O12, C13H9N, 2(C2H3N)'
_chemical_formula_sum 'C57 H63 N3 O12'
_chemical_formula_weight 982.10
_chemical_name_common 'C-propylpyrogallol[4]arene with acridine'
_space_group_IT_number 2
_symmetry_cell_setting triclinic
_symmetry_Int_Tables_number 2
_symmetry_space_group_name_Hall '-P 1'
_symmetry_space_group_name_H-M 'P -1'
_atom_sites_solution_hydrogens geom
_atom_sites_solution_primary direct
_atom_sites_solution_secondary difmap
_audit_creation_method SHELXL-97
_cell_angle_alpha 72.870(3)
_cell_angle_beta 84.455(3)
_cell_angle_gamma 60.803(3)
_cell_formula_units_Z 2
_cell_length_a 12.376(3)
_cell_length_b 12.390(3)
_cell_length_c 19.456(5)
_cell_measurement_reflns_used 5744
_cell_measurement_temperature 173(2)
_cell_measurement_theta_max 27.2
_cell_measurement_theta_min 2.2
_cell_volume 2484.8(11)
_computing_cell_refinement 'APEX2 (Bruker AXS, 2008)'
_computing_data_collection 'APEX2 (Bruker AXS, 2008)'
_computing_data_reduction 'APEX2 (Bruker AXS, 2008)'
_computing_molecular_graphics 'X-SEED, Barbour, 2001'
_computing_publication_material 'CIFTAB (Sheldrick, 2013)'
_computing_structure_refinement 'SHELXL-1997 (Sheldrick, 1997)'
_computing_structure_solution 'SHELXS-1997 (Sheldrick, 1997)'
_diffrn_ambient_temperature 173(2)
_diffrn_measured_fraction_theta_full 0.983
_diffrn_measured_fraction_theta_max 0.983
_diffrn_measurement_device_type 'Bruker APEXII CCD area detector'
_diffrn_measurement_method 'omega scans'
_diffrn_radiation_monochromator graphite
_diffrn_radiation_type MoK\a
_diffrn_radiation_wavelength 0.71073
_diffrn_reflns_av_R_equivalents 0.0360
_diffrn_reflns_av_sigmaI/netI 0.0496
_diffrn_reflns_limit_h_max 16
_diffrn_reflns_limit_h_min -15
_diffrn_reflns_limit_k_max 16
_diffrn_reflns_limit_k_min -16
_diffrn_reflns_limit_l_max 25
_diffrn_reflns_limit_l_min -25
_diffrn_reflns_number 29141
_diffrn_reflns_theta_full 27.52
_diffrn_reflns_theta_max 27.52
_diffrn_reflns_theta_min 1.89
_diffrn_source 'fine-focus sealed tube'
_diffrn_standards_decay_% 0.0
_exptl_absorpt_coefficient_mu 0.092
_exptl_absorpt_correction_T_max 0.99
_exptl_absorpt_correction_T_min 0.90
_exptl_absorpt_correction_type multi-scan
_exptl_absorpt_process_details
;
 Data were corrected for decay and absorption using the program SADABS 
 (Sheldrick, G. M. (2003). SADABS. Version 2.10. University of
 G\"ottingen, Germany).
;
_exptl_crystal_colour yellow
_exptl_crystal_density_diffrn 1.313
_exptl_crystal_density_method 'not measured'
_exptl_crystal_description prism
_exptl_crystal_F_000 1044
_exptl_crystal_size_max 0.10
_exptl_crystal_size_mid 0.08
_exptl_crystal_size_min 0.03
_refine_diff_density_max 0.672
_refine_diff_density_min -0.302
_refine_diff_density_rms 0.056
_refine_ls_extinction_method none
_refine_ls_goodness_of_fit_ref 1.035
_refine_ls_hydrogen_treatment constr
_refine_ls_matrix_type full
_refine_ls_number_parameters 667
_refine_ls_number_reflns 11236
_refine_ls_number_restraints 0
_refine_ls_restrained_S_all 1.035
_refine_ls_R_factor_all 0.0859
_refine_ls_R_factor_gt 0.0543
_refine_ls_shift/su_max 0.000
_refine_ls_shift/su_mean 0.000
_refine_ls_structure_factor_coef Fsqd
_refine_ls_weighting_details 'calc w=1/[\s^2^(Fo^2^)+(0.0785P)^2^+0.7757P] where P=(Fo^2^+2Fc^2^)/3'
_refine_ls_weighting_scheme calc
_refine_ls_wR_factor_gt 0.1406
_refine_ls_wR_factor_ref 0.1598
_reflns_number_gt 7667
_reflns_number_total 11236
_reflns_threshold_expression >2sigma(I)
_cod_data_source_file cg5b00385_si_001.cif
_cod_data_source_block Cocrystal_4
_cod_depositor_comments 'Adding full bibliography for 4512982--4512998.cif.'
_cod_original_cell_volume 2484.8(10)
_cod_database_code 4512985

loop_
_symmetry_equiv_pos_as_xyz
'x, y, z'
'-x, -y, -z'

loop_
_atom_site_label
_atom_site_type_symbol
_atom_site_fract_x
_atom_site_fract_y
_atom_site_fract_z
_atom_site_U_iso_or_equiv
_atom_site_adp_type
_atom_site_occupancy
_atom_site_symmetry_multiplicity
_atom_site_calc_flag
_atom_site_refinement_flags
O1 O 0.48726(13) 0.36251(12) 0.07446(7) 0.0244(3) Uani 1 1 d .
H1 H 0.4806 0.3672 0.0310 0.029 Uiso 1 1 calc R
N1 N 0.4438(2) -0.0234(2) 0.40454(12) 0.0500(6) Uani 1 1 d .
C1 C 0.70364(17) 0.08452(18) 0.21352(10) 0.0201(4) Uani 1 1 d .
H13 H 0.7454 0.0676 0.2570 0.024 Uiso 1 1 calc R
O2 O 0.51978(12) 0.15953(12) 0.02456(7) 0.0201(3) Uani 1 1 d .
H2 H 0.4792 0.1195 0.0319 0.024 Uiso 1 1 calc R
N2 N 0.8289(3) 0.0401(4) 0.00527(14) 0.0796(10) Uani 1 1 d .
C2 C 0.62563(17) 0.21262(18) 0.17621(10) 0.0185(4) Uani 1 1 d .
O3 O 0.67216(13) -0.08682(12) 0.09803(7) 0.0235(3) Uani 1 1 d .
H3 H 0.7388 -0.1550 0.1140 0.028 Uiso 1 1 calc R
N3 N 0.9242(3) 0.0119(3) 0.39282(19) 0.0787(9) Uani 1 1 d .
C3 C 0.56481(17) 0.23577(17) 0.11256(10) 0.0188(4) Uani 1 1 d .
O4 O 0.89431(13) -0.30252(14) 0.13461(9) 0.0295(3) Uani 1 1 d .
H4 H 0.9314 -0.3636 0.1160 0.035 Uiso 1 1 calc R
C4 C 0.58084(17) 0.13361(18) 0.08905(10) 0.0180(4) Uani 1 1 d .
O5 O 1.13424(15) -0.40463(16) 0.09187(9) 0.0375(4) Uani 1 1 d .
H5 H 1.2086 -0.4278 0.0822 0.045 Uiso 1 1 calc R
C5 C 0.66143(17) 0.00657(18) 0.12719(10) 0.0192(4) Uani 1 1 d .
O6 O 1.30201(13) -0.35900(14) 0.13831(9) 0.0316(4) Uani 1 1 d .
H6 H 1.3290 -0.3061 0.1286 0.038 Uiso 1 1 calc R
C6 C 0.72397(17) -0.02005(17) 0.19085(10) 0.0184(4) Uani 1 1 d .
O7 O 1.36811(13) -0.16274(12) 0.11654(7) 0.0231(3) Uani 1 1 d .
H7 H 1.3867 -0.1397 0.0741 0.028 Uiso 1 1 calc R
C7 C 0.81081(17) -0.15766(18) 0.23491(10) 0.0196(4) Uani 1 1 d .
H16 H 0.7789 -0.2132 0.2265 0.023 Uiso 1 1 calc R
O8 O 1.34170(12) 0.07992(13) 0.04113(7) 0.0214(3) Uani 1 1 d .
H8 H 1.3151 0.0731 0.0054 0.026 Uiso 1 1 calc R
C8 C 1.02751(17) -0.18135(18) 0.23198(10) 0.0194(4) Uani 1 1 d .
H17 H 1.0016 -0.1284 0.2635 0.023 Uiso 1 1 calc R
O9 O 1.16930(13) 0.29506(12) 0.08416(8) 0.0255(3) Uani 1 1 d .
H9 H 1.2134 0.2904 0.0484 0.031 Uiso 1 1 calc R
C9 C 0.94143(17) -0.20664(18) 0.20831(10) 0.0193(4) Uani 1 1 d .
O10 O 0.94511(12) 0.50748(12) 0.07954(7) 0.0213(3) Uani 1 1 d .
H10 H 1.0170 0.4467 0.0793 0.026 Uiso 1 1 calc R
C10 C 0.97981(18) -0.28120(19) 0.16072(11) 0.0228(4) Uani 1 1 d .
O11 O 0.71108(12) 0.63805(13) 0.03015(8) 0.0275(3) Uani 1 1 d .
H11 H 0.6336 0.6836 0.0278 0.033 Uiso 1 1 calc R
C11 C 1.10083(19) -0.33023(19) 0.13852(11) 0.0246(4) Uani 1 1 d .
O12 O 0.54507(12) 0.55615(13) 0.07851(7) 0.0232(3) Uani 1 1 d .
H12 H 0.5107 0.5103 0.0842 0.028 Uiso 1 1 calc R
C12 C 1.18432(18) -0.30409(18) 0.16368(11) 0.0224(4) Uani 1 1 d .
C13 C 1.14964(17) -0.23021(18) 0.21157(10) 0.0194(4) Uani 1 1 d .
C14 C 1.24096(18) -0.20420(18) 0.24206(10) 0.0206(4) Uani 1 1 d .
H14 H 1.3263 -0.2689 0.2339 0.025 Uiso 1 1 calc R
C15 C 1.14364(17) 0.03878(18) 0.22151(10) 0.0197(4) Uani 1 1 d .
H15 H 1.1004 0.0291 0.2640 0.024 Uiso 1 1 calc R
C16 C 1.22359(17) -0.07107(18) 0.20031(10) 0.0187(4) Uani 1 1 d .
C17 C 1.28674(17) -0.05511(18) 0.13793(10) 0.0192(4) Uani 1 1 d .
C18 C 1.27018(17) 0.06605(18) 0.09946(10) 0.0186(4) Uani 1 1 d .
C19 C 1.18782(17) 0.17408(17) 0.12163(10) 0.0184(4) Uani 1 1 d .
C20 C 1.12374(16) 0.16186(18) 0.18384(10) 0.0179(4) Uani 1 1 d .
C21 C 1.03617(17) 0.28039(18) 0.20837(10) 0.0210(4) Uani 1 1 d .
H21 H 1.0696 0.3421 0.1915 0.025 Uiso 1 1 calc R
C22 C 0.81982(17) 0.30780(18) 0.19879(10) 0.0192(4) Uani 1 1 d .
H22 H 0.8456 0.2317 0.2380 0.023 Uiso 1 1 calc R
C23 C 0.90621(17) 0.34903(17) 0.17216(10) 0.0178(4) Uani 1 1 d .
C24 C 0.86877(17) 0.45787(17) 0.11283(10) 0.0179(4) Uani 1 1 d .
C25 C 0.74624(17) 0.52624(17) 0.08536(10) 0.0189(4) Uani 1 1 d .
C26 C 0.66286(17) 0.48179(17) 0.11270(10) 0.0180(4) Uani 1 1 d .
C27 C 0.69761(17) 0.37222(17) 0.17104(10) 0.0180(4) Uani 1 1 d .
C28 C 0.60643(18) 0.32333(18) 0.20374(10) 0.0198(4) Uani 1 1 d .
H28 H 0.5211 0.3957 0.1864 0.024 Uiso 1 1 calc R
C29 C 0.80915(19) -0.1740(2) 0.31588(11) 0.0260(4) Uani 1 1 d .
H29A H 0.8492 -0.1283 0.3271 0.031 Uiso 1 1 calc R
H29B H 0.7220 -0.1330 0.3294 0.031 Uiso 1 1 calc R
C30 C 0.8750(2) -0.3142(2) 0.36109(12) 0.0349(5) Uani 1 1 d .
H30A H 0.8357 -0.3606 0.3499 0.042 Uiso 1 1 calc R
H30B H 0.9627 -0.3553 0.3486 0.042 Uiso 1 1 calc R
C31 C 0.8694(3) -0.3255(3) 0.44095(14) 0.0544(7) Uani 1 1 d .
H31A H 0.9134 -0.2848 0.4527 0.082 Uiso 1 1 calc R
H31B H 0.9087 -0.4167 0.4686 0.082 Uiso 1 1 calc R
H31C H 0.7827 -0.2821 0.4531 0.082 Uiso 1 1 calc R
C32 C 1.23319(19) -0.2219(2) 0.32356(11) 0.0246(4) Uani 1 1 d .
H32A H 1.2955 -0.2054 0.3401 0.030 Uiso 1 1 calc R
H32B H 1.1503 -0.1569 0.3330 0.030 Uiso 1 1 calc R
C33 C 1.2548(2) -0.3549(2) 0.36714(12) 0.0360(5) Uani 1 1 d .
H33A H 1.1893 -0.3694 0.3530 0.043 Uiso 1 1 calc R
H33B H 1.3355 -0.4205 0.3557 0.043 Uiso 1 1 calc R
C34 C 1.2545(3) -0.3726(3) 0.44755(14) 0.0577(8) Uani 1 1 d .
H34A H 1.3222 -0.3632 0.4624 0.087 Uiso 1 1 calc R
H34B H 1.2659 -0.4588 0.4731 0.087 Uiso 1 1 calc R
H34C H 1.1752 -0.3073 0.4592 0.087 Uiso 1 1 calc R
C35 C 1.0328(2) 0.2528(2) 0.29007(11) 0.0282(5) Uani 1 1 d .
H35A H 1.1188 0.2072 0.3110 0.034 Uiso 1 1 calc R
H35B H 0.9968 0.1946 0.3087 0.034 Uiso 1 1 calc R
C36 C 0.9578(2) 0.3739(2) 0.31511(13) 0.0376(5) Uani 1 1 d .
H36A H 0.9955 0.4309 0.2983 0.045 Uiso 1 1 calc R
H36B H 0.8724 0.4213 0.2931 0.045 Uiso 1 1 calc R
C37 C 0.9530(3) 0.3426(3) 0.39531(15) 0.0568(8) Uani 1 1 d .
H37A H 0.9196 0.2827 0.4124 0.085 Uiso 1 1 calc R
H37B H 0.8996 0.4220 0.4089 0.085 Uiso 1 1 calc R
H37C H 1.0368 0.3026 0.4171 0.085 Uiso 1 1 calc R
C38 C 0.6123(2) 0.2879(2) 0.28631(11) 0.0258(4) Uani 1 1 d .
H38A H 0.5582 0.2486 0.3047 0.031 Uiso 1 1 calc R
H38B H 0.6982 0.2220 0.3047 0.031 Uiso 1 1 calc R
C39 C 0.5735(2) 0.3995(2) 0.31574(13) 0.0399(6) Uani 1 1 d .
H39A H 0.4879 0.4663 0.2972 0.048 Uiso 1 1 calc R
H39B H 0.6287 0.4378 0.2987 0.048 Uiso 1 1 calc R
C40 C 0.5787(3) 0.3595(3) 0.39757(14) 0.0524(7) Uani 1 1 d .
H40A H 0.5267 0.3184 0.4147 0.079 Uiso 1 1 calc R
H40B H 0.5480 0.4359 0.4147 0.079 Uiso 1 1 calc R
H40C H 0.6645 0.2984 0.4162 0.079 Uiso 1 1 calc R
C41 C 0.3923(3) 0.1034(3) 0.36939(14) 0.0470(7) Uani 1 1 d .
C42 C 0.3487(3) 0.1934(3) 0.40995(17) 0.0600(8) Uani 1 1 d .
H42 H 0.3601 0.1632 0.4610 0.072 Uiso 1 1 calc R
C43 C 0.2907(3) 0.3222(3) 0.37685(18) 0.0658(9) Uani 1 1 d .
H43 H 0.2610 0.3809 0.4051 0.079 Uiso 1 1 calc R
C44 C 0.2737(3) 0.3707(3) 0.30068(18) 0.0613(8) Uani 1 1 d .
H44 H 0.2320 0.4611 0.2785 0.074 Uiso 1 1 calc R
C45 C 0.3168(3) 0.2882(3) 0.25956(16) 0.0541(7) Uani 1 1 d .
H45 H 0.3068 0.3215 0.2086 0.065 Uiso 1 1 calc R
C46 C 0.3772(2) 0.1520(3) 0.29188(14) 0.0439(6) Uani 1 1 d .
C47 C 0.4215(2) 0.0623(3) 0.25344(13) 0.0404(6) Uani 1 1 d .
H47 H 0.4141 0.0910 0.2023 0.048 Uiso 1 1 calc R
C48 C 0.4763(2) -0.0683(3) 0.28808(14) 0.0414(6) Uani 1 1 d .
C49 C 0.5258(2) -0.1648(3) 0.25147(15) 0.0469(6) Uani 1 1 d .
H49 H 0.5215 -0.1401 0.2003 0.056 Uiso 1 1 calc R
C50 C 0.5791(3) -0.2919(3) 0.28845(18) 0.0565(8) Uani 1 1 d .
H50 H 0.6119 -0.3552 0.2630 0.068 Uiso 1 1 calc R
C51 C 0.5860(3) -0.3305(3) 0.36472(18) 0.0576(8) Uani 1 1 d .
H51 H 0.6239 -0.4197 0.3900 0.069 Uiso 1 1 calc R
C52 C 0.5397(3) -0.2423(3) 0.40207(16) 0.0535(7) Uani 1 1 d .
H52 H 0.5440 -0.2705 0.4532 0.064 Uiso 1 1 calc R
C53 C 0.4842(2) -0.1071(3) 0.36568(14) 0.0432(6) Uani 1 1 d .
C54 C 0.8709(3) 0.0825(3) 0.03267(15) 0.0542(8) Uani 1 1 d .
C55 C 0.9226(3) 0.1347(3) 0.06803(17) 0.0614(8) Uani 1 1 d .
H55A H 0.9554 0.0768 0.1165 0.092 Uiso 1 1 calc R
H55B H 0.8579 0.2196 0.0715 0.092 Uiso 1 1 calc R
H55C H 0.9896 0.1436 0.0403 0.092 Uiso 1 1 calc R
C56 C 0.8723(3) 0.0141(3) 0.4431(2) 0.0649(9) Uani 1 1 d .
C57 C 0.8093(4) 0.0178(4) 0.5105(2) 0.1054(16) Uani 1 1 d .
H57A H 0.8627 -0.0579 0.5493 0.158 Uiso 1 1 calc R
H57B H 0.7316 0.0174 0.5052 0.158 Uiso 1 1 calc R
H57C H 0.7913 0.0964 0.5223 0.158 Uiso 1 1 calc R

loop_
_atom_site_aniso_label
_atom_site_aniso_U_11
_atom_site_aniso_U_22
_atom_site_aniso_U_33
_atom_site_aniso_U_23
_atom_site_aniso_U_13
_atom_site_aniso_U_12
O1 0.0302(8) 0.0182(7) 0.0191(7) -0.0013(6) -0.0062(6) -0.0084(6)
N1 0.0575(15) 0.0628(16) 0.0378(12) -0.0109(11) 0.0066(11) -0.0377(13)
C1 0.0188(9) 0.0240(10) 0.0171(9) -0.0036(8) -0.0009(7) -0.0110(8)
O2 0.0216(7) 0.0209(7) 0.0178(7) -0.0019(5) -0.0044(5) -0.0113(6)
N2 0.0572(17) 0.160(3) 0.0485(15) -0.0470(19) 0.0152(13) -0.065(2)
C2 0.0192(9) 0.0205(9) 0.0186(9) -0.0049(8) 0.0026(7) -0.0122(8)
O3 0.0276(8) 0.0166(7) 0.0229(7) -0.0049(6) -0.0065(6) -0.0071(6)
N3 0.072(2) 0.076(2) 0.086(2) -0.0237(18) 0.0164(18) -0.0361(17)
C3 0.0183(9) 0.0168(9) 0.0185(9) -0.0009(7) -0.0003(7) -0.0085(8)
O4 0.0241(7) 0.0297(8) 0.0422(9) -0.0213(7) 0.0005(7) -0.0124(7)
C4 0.0182(9) 0.0217(10) 0.0140(9) -0.0024(7) -0.0004(7) -0.0108(8)
O5 0.0323(9) 0.0464(10) 0.0519(10) -0.0359(8) 0.0154(8) -0.0227(8)
C5 0.0187(9) 0.0192(9) 0.0208(10) -0.0061(8) 0.0009(7) -0.0098(8)
O6 0.0257(8) 0.0332(8) 0.0467(10) -0.0235(7) 0.0141(7) -0.0177(7)
C6 0.0172(9) 0.0181(9) 0.0177(9) -0.0021(7) 0.0007(7) -0.0086(8)
O7 0.0249(7) 0.0195(7) 0.0224(7) -0.0078(6) 0.0054(6) -0.0085(6)
C7 0.0193(9) 0.0180(9) 0.0186(9) -0.0017(7) -0.0012(7) -0.0085(8)
O8 0.0232(7) 0.0255(7) 0.0174(7) -0.0064(6) 0.0025(5) -0.0132(6)
C8 0.0219(10) 0.0166(9) 0.0169(9) -0.0030(7) -0.0018(7) -0.0076(8)
O9 0.0283(8) 0.0191(7) 0.0245(8) -0.0043(6) 0.0081(6) -0.0103(6)
C9 0.0190(9) 0.0169(9) 0.0188(9) -0.0022(7) -0.0017(7) -0.0074(8)
O10 0.0170(7) 0.0172(7) 0.0275(7) -0.0044(6) 0.0020(6) -0.0080(5)
C10 0.0243(10) 0.0212(10) 0.0246(10) -0.0058(8) -0.0019(8) -0.0121(8)
O11 0.0168(7) 0.0208(7) 0.0329(8) 0.0069(6) -0.0016(6) -0.0076(6)
C11 0.0285(11) 0.0222(10) 0.0263(11) -0.0112(8) 0.0045(8) -0.0127(9)
O12 0.0188(7) 0.0219(7) 0.0246(7) 0.0018(6) -0.0037(6) -0.0103(6)
C12 0.0203(10) 0.0202(10) 0.0266(11) -0.0074(8) 0.0044(8) -0.0098(8)
C13 0.0210(9) 0.0169(9) 0.0190(9) -0.0018(7) -0.0005(7) -0.0096(8)
C14 0.0187(9) 0.0197(9) 0.0222(10) -0.0034(8) -0.0014(8) -0.0094(8)
C15 0.0183(9) 0.0236(10) 0.0183(9) -0.0056(8) -0.0005(7) -0.0109(8)
C16 0.0169(9) 0.0206(9) 0.0184(9) -0.0023(7) -0.0031(7) -0.0100(8)
C17 0.0160(9) 0.0190(9) 0.0227(10) -0.0075(8) -0.0022(7) -0.0071(8)
C18 0.0167(9) 0.0233(10) 0.0169(9) -0.0047(8) 0.0003(7) -0.0111(8)
C19 0.0185(9) 0.0160(9) 0.0185(9) -0.0011(7) -0.0043(7) -0.0078(8)
C20 0.0153(9) 0.0203(9) 0.0181(9) -0.0054(7) -0.0026(7) -0.0080(8)
C21 0.0187(9) 0.0213(10) 0.0211(10) -0.0074(8) -0.0014(8) -0.0071(8)
C22 0.0225(10) 0.0173(9) 0.0158(9) -0.0024(7) -0.0014(7) -0.0089(8)
C23 0.0184(9) 0.0156(9) 0.0171(9) -0.0070(7) -0.0008(7) -0.0049(7)
C24 0.0180(9) 0.0174(9) 0.0205(9) -0.0077(7) 0.0026(7) -0.0093(8)
C25 0.0196(9) 0.0154(9) 0.0184(9) -0.0014(7) -0.0008(7) -0.0075(8)
C26 0.0163(9) 0.0170(9) 0.0185(9) -0.0053(7) -0.0013(7) -0.0058(8)
C27 0.0205(9) 0.0170(9) 0.0176(9) -0.0053(7) 0.0011(7) -0.0097(8)
C28 0.0204(9) 0.0201(9) 0.0181(9) -0.0049(8) 0.0015(7) -0.0095(8)
C29 0.0240(10) 0.0266(11) 0.0247(11) -0.0054(9) 0.0001(8) -0.0110(9)
C30 0.0342(12) 0.0309(12) 0.0294(12) -0.0007(10) -0.0040(10) -0.0113(10)
C31 0.068(2) 0.0479(16) 0.0324(14) 0.0018(12) -0.0091(13) -0.0219(15)
C32 0.0244(10) 0.0275(11) 0.0210(10) -0.0038(8) -0.0021(8) -0.0130(9)
C33 0.0416(13) 0.0300(12) 0.0270(12) -0.0005(9) -0.0023(10) -0.0137(11)
C34 0.084(2) 0.0506(17) 0.0292(14) -0.0001(12) -0.0008(14) -0.0310(16)
C35 0.0279(11) 0.0302(11) 0.0246(11) -0.0074(9) 0.0000(9) -0.0124(9)
C36 0.0387(13) 0.0359(13) 0.0342(13) -0.0149(10) 0.0003(10) -0.0120(11)
C37 0.076(2) 0.0480(17) 0.0402(15) -0.0196(13) 0.0088(14) -0.0229(15)
C38 0.0285(11) 0.0301(11) 0.0203(10) -0.0055(8) 0.0030(8) -0.0164(9)
C39 0.0458(14) 0.0406(14) 0.0343(13) -0.0184(11) 0.0065(11) -0.0181(12)
C40 0.0594(18) 0.0596(18) 0.0373(15) -0.0212(13) 0.0012(13) -0.0238(15)
C41 0.0513(16) 0.0586(18) 0.0386(15) -0.0101(13) 0.0060(12) -0.0346(14)
C42 0.082(2) 0.070(2) 0.0436(16) -0.0181(15) 0.0109(15) -0.0484(19)
C43 0.087(2) 0.065(2) 0.061(2) -0.0238(17) 0.0188(18) -0.048(2)
C44 0.065(2) 0.0557(19) 0.065(2) -0.0110(16) 0.0048(16) -0.0347(16)
C45 0.0510(17) 0.0644(19) 0.0477(17) -0.0034(15) 0.0009(13) -0.0352(15)
C46 0.0372(14) 0.0621(17) 0.0390(14) -0.0103(13) 0.0027(11) -0.0313(13)
C47 0.0331(13) 0.0596(17) 0.0311(13) -0.0049(12) -0.0016(10) -0.0283(13)
C48 0.0303(12) 0.0662(18) 0.0386(14) -0.0158(13) 0.0041(10) -0.0313(13)
C49 0.0365(14) 0.0628(18) 0.0457(16) -0.0143(14) -0.0014(12) -0.0273(14)
C50 0.0431(16) 0.068(2) 0.067(2) -0.0262(17) 0.0045(14) -0.0303(15)
C51 0.0516(17) 0.0562(18) 0.062(2) -0.0083(16) -0.0032(15) -0.0277(15)
C52 0.0515(17) 0.0645(19) 0.0446(16) -0.0054(14) -0.0011(13) -0.0330(15)
C53 0.0391(14) 0.0579(17) 0.0390(14) -0.0092(13) 0.0027(11) -0.0307(13)
C54 0.0347(14) 0.087(2) 0.0362(15) -0.0239(15) 0.0043(12) -0.0227(15)
C55 0.0603(19) 0.076(2) 0.0569(19) -0.0383(17) 0.0082(15) -0.0295(17)
C56 0.0506(18) 0.0483(18) 0.081(3) -0.0062(17) 0.0093(18) -0.0209(15)
C57 0.089(3) 0.080(3) 0.099(3) 0.003(2) 0.033(3) -0.025(2)

loop_
_atom_type_symbol
_atom_type_description
_atom_type_scat_dispersion_real
_atom_type_scat_dispersion_imag
_atom_type_scat_source
C C 0.0033 0.0016 'International Tables Vol C Tables 4.2.6.8 and 6.1.1.4'
H H 0.0000 0.0000 'International Tables Vol C Tables 4.2.6.8 and 6.1.1.4'
O O 0.0106 0.0060 'International Tables Vol C Tables 4.2.6.8 and 6.1.1.4'
N N 0.0061 0.0033 'International Tables Vol C Tables 4.2.6.8 and 6.1.1.4'

loop_
_geom_angle_atom_site_label_1
_geom_angle_atom_site_label_2
_geom_angle_atom_site_label_3
_geom_angle
C3 O1 H1 109.5
C53 N1 C41 118.3(2)
C6 C1 C2 123.89(17)
C6 C1 H13 118.1
C2 C1 H13 118.1
C4 O2 H2 109.5
C1 C2 C3 117.32(17)
C1 C2 C28 121.64(17)
C3 C2 C28 121.04(17)
C5 O3 H3 109.5
O1 C3 C4 121.38(16)
O1 C3 C2 118.24(16)
C4 C3 C2 120.38(17)
C10 O4 H4 109.5
C3 C4 C5 120.67(17)
C3 C4 O2 119.23(16)
C5 C4 O2 120.03(16)
C11 O5 H5 109.5
O3 C5 C6 123.89(16)
O3 C5 C4 115.66(16)
C6 C5 C4 120.44(17)
C12 O6 H6 109.5
C1 C6 C5 117.26(17)
C1 C6 C7 120.68(17)
C5 C6 C7 122.06(17)
C17 O7 H7 109.5
C9 C7 C6 111.55(15)
C9 C7 C29 112.33(15)
C6 C7 C29 112.82(16)
C9 C7 H16 106.5
C6 C7 H16 106.5
C29 C7 H16 106.5
C18 O8 H8 109.5
C13 C8 C9 123.07(18)
C13 C8 H17 118.5
C9 C8 H17 118.5
C19 O9 H9 109.5
C10 C9 C8 117.73(17)
C10 C9 C7 120.64(17)
C8 C9 C7 121.61(17)
C24 O10 H10 109.5
O4 C10 C9 118.34(17)
O4 C10 C11 120.98(18)
C9 C10 C11 120.66(18)
C25 O11 H11 109.5
O5 C11 C12 121.74(18)
O5 C11 C10 118.22(18)
C12 C11 C10 120.05(18)
C26 O12 H12 109.5
O6 C12 C11 114.72(17)
O6 C12 C13 124.22(17)
C11 C12 C13 121.06(18)
C12 C13 C8 117.41(17)
C12 C13 C14 122.02(17)
C8 C13 C14 120.56(17)
C16 C14 C13 109.90(15)
C16 C14 C32 112.23(16)
C13 C14 C32 112.71(16)
C16 C14 H14 107.2
C13 C14 H14 107.2
C32 C14 H14 107.2
C20 C15 C16 123.50(18)
C20 C15 H15 118.2
C16 C15 H15 118.2
C15 C16 C17 117.47(17)
C15 C16 C14 122.07(17)
C17 C16 C14 120.45(17)
O7 C17 C18 120.85(17)
O7 C17 C16 118.56(16)
C18 C17 C16 120.57(17)
C17 C18 O8 120.34(17)
C17 C18 C19 120.34(17)
O8 C18 C19 119.19(16)
O9 C19 C20 117.90(16)
O9 C19 C18 121.38(17)
C20 C19 C18 120.70(17)
C15 C20 C19 117.38(17)
C15 C20 C21 122.46(17)
C19 C20 C21 120.15(16)
C20 C21 C35 113.44(16)
C20 C21 C23 111.90(15)
C35 C21 C23 111.84(16)
C20 C21 H21 106.4
C35 C21 H21 106.4
C23 C21 H21 106.4
C23 C22 C27 123.55(17)
C23 C22 H22 118.2
C27 C22 H22 118.2
C22 C23 C24 117.73(17)
C22 C23 C21 121.25(17)
C24 C23 C21 120.98(17)
O10 C24 C25 116.01(16)
O10 C24 C23 124.12(16)
C25 C24 C23 119.83(17)
O11 C25 C26 121.26(16)
O11 C25 C24 117.94(16)
C26 C25 C24 120.80(17)
C25 C26 O12 114.97(16)
C25 C26 C27 120.77(17)
O12 C26 C27 124.24(16)
C26 C27 C22 117.12(17)
C26 C27 C28 121.89(16)
C22 C27 C28 120.99(16)
C2 C28 C27 110.56(15)
C2 C28 C38 112.33(16)
C27 C28 C38 112.18(16)
C2 C28 H28 107.2
C27 C28 H28 107.2
C38 C28 H28 107.2
C30 C29 C7 113.35(17)
C30 C29 H29A 108.9
C7 C29 H29A 108.9
C30 C29 H29B 108.9
C7 C29 H29B 108.9
H29A C29 H29B 107.7
C31 C30 C29 111.4(2)
C31 C30 H30A 109.3
C29 C30 H30A 109.3
C31 C30 H30B 109.3
C29 C30 H30B 109.3
H30A C30 H30B 108.0
C30 C31 H31A 109.5
C30 C31 H31B 109.5
H31A C31 H31B 109.5
C30 C31 H31C 109.5
H31A C31 H31C 109.5
H31B C31 H31C 109.5
C33 C32 C14 113.75(17)
C33 C32 H32A 108.8
C14 C32 H32A 108.8
C33 C32 H32B 108.8
C14 C32 H32B 108.8
H32A C32 H32B 107.7
C34 C33 C32 112.7(2)
C34 C33 H33A 109.0
C32 C33 H33A 109.0
C34 C33 H33B 109.0
C32 C33 H33B 109.0
H33A C33 H33B 107.8
C33 C34 H34A 109.5
C33 C34 H34B 109.5
H34A C34 H34B 109.5
C33 C34 H34C 109.5
H34A C34 H34C 109.5
H34B C34 H34C 109.5
C21 C35 C36 113.62(18)
C21 C35 H35A 108.8
C36 C35 H35A 108.8
C21 C35 H35B 108.8
C36 C35 H35B 108.8
H35A C35 H35B 107.7
C37 C36 C35 112.0(2)
C37 C36 H36A 109.2
C35 C36 H36A 109.2
C37 C36 H36B 109.2
C35 C36 H36B 109.2
H36A C36 H36B 107.9
C36 C37 H37A 109.5
C36 C37 H37B 109.5
H37A C37 H37B 109.5
C36 C37 H37C 109.5
H37A C37 H37C 109.5
H37B C37 H37C 109.5
C39 C38 C28 114.16(18)
C39 C38 H38A 108.7
C28 C38 H38A 108.7
C39 C38 H38B 108.7
C28 C38 H38B 108.7
H38A C38 H38B 107.6
C38 C39 C40 112.0(2)
C38 C39 H39A 109.2
C40 C39 H39A 109.2
C38 C39 H39B 109.2
C40 C39 H39B 109.2
H39A C39 H39B 107.9
C39 C40 H40A 109.5
C39 C40 H40B 109.5
H40A C40 H40B 109.5
C39 C40 H40C 109.5
H40A C40 H40C 109.5
H40B C40 H40C 109.5
N1 C41 C42 118.9(3)
N1 C41 C46 122.8(3)
C42 C41 C46 118.3(3)
C43 C42 C41 120.9(3)
C43 C42 H42 119.6
C41 C42 H42 119.6
C42 C43 C44 121.1(3)
C42 C43 H43 119.5
C44 C43 H43 119.5
C45 C44 C43 120.1(3)
C45 C44 H44 119.9
C43 C44 H44 119.9
C44 C45 C46 120.8(3)
C44 C45 H45 119.6
C46 C45 H45 119.6
C47 C46 C45 124.0(3)
C47 C46 C41 117.2(3)
C45 C46 C41 118.7(3)
C48 C47 C46 121.2(2)
C48 C47 H47 119.4
C46 C47 H47 119.4
C47 C48 C49 123.6(2)
C47 C48 C53 117.4(2)
C49 C48 C53 118.9(3)
C50 C49 C48 121.0(3)
C50 C49 H49 119.5
C48 C49 H49 119.5
C49 C50 C51 120.3(3)
C49 C50 H50 119.9
C51 C50 H50 119.9
C52 C51 C50 121.0(3)
C52 C51 H51 119.5
C50 C51 H51 119.5
C51 C52 C53 121.0(3)
C51 C52 H52 119.5
C53 C52 H52 119.5
N1 C53 C52 119.2(2)
N1 C53 C48 123.0(3)
C52 C53 C48 117.8(3)
N2 C54 C55 179.0(3)
C54 C55 H55A 109.5
C54 C55 H55B 109.5
H55A C55 H55B 109.5
C54 C55 H55C 109.5
H55A C55 H55C 109.5
H55B C55 H55C 109.5
N3 C56 C57 177.0(4)
C56 C57 H57A 109.5
C56 C57 H57B 109.5
H57A C57 H57B 109.5
C56 C57 H57C 109.5
H57A C57 H57C 109.5
H57B C57 H57C 109.5

loop_
_geom_bond_atom_site_label_1
_geom_bond_atom_site_label_2
_geom_bond_distance
O1 C3 1.385(2)
O1 H1 0.8400
N1 C53 1.335(4)
N1 C41 1.347(4)
C1 C6 1.390(3)
C1 C2 1.393(3)
C1 H13 0.9500
O2 C4 1.399(2)
O2 H2 0.8400
N2 C54 1.146(4)
C2 C3 1.394(3)
C2 C28 1.522(3)
O3 C5 1.379(2)
O3 H3 0.8400
N3 C56 1.117(4)
C3 C4 1.389(3)
O4 C10 1.380(2)
O4 H4 0.8400
C4 C5 1.395(3)
O5 C11 1.376(2)
O5 H5 0.8400
C5 C6 1.392(3)
O6 C12 1.386(2)
O6 H6 0.8400
C6 C7 1.525(2)
O7 C17 1.379(2)
O7 H7 0.8400
C7 C9 1.522(3)
C7 C29 1.527(3)
C7 H16 1.0000
O8 C18 1.393(2)
O8 H8 0.8400
C8 C13 1.393(3)
C8 C9 1.397(3)
C8 H17 0.9500
O9 C19 1.373(2)
O9 H9 0.8400
C9 C10 1.388(3)
O10 C24 1.380(2)
O10 H10 0.8400
C10 C11 1.393(3)
O11 C25 1.374(2)
O11 H11 0.8400
C11 C12 1.389(3)
O12 C26 1.390(2)
O12 H12 0.8400
C12 C13 1.390(3)
C13 C14 1.527(3)
C14 C16 1.525(3)
C14 C32 1.536(3)
C14 H14 1.0000
C15 C20 1.390(3)
C15 C16 1.393(3)
C15 H15 0.9500
C16 C17 1.396(3)
C17 C18 1.387(3)
C18 C19 1.393(3)
C19 C20 1.393(3)
C20 C21 1.523(3)
C21 C35 1.525(3)
C21 C23 1.529(3)
C21 H21 1.0000
C22 C23 1.394(3)
C22 C27 1.394(3)
C22 H22 0.9500
C23 C24 1.394(3)
C24 C25 1.393(3)
C25 C26 1.388(3)
C26 C27 1.390(3)
C27 C28 1.532(3)
C28 C38 1.534(3)
C28 H28 1.0000
C29 C30 1.521(3)
C29 H29A 0.9900
C29 H29B 0.9900
C30 C31 1.516(3)
C30 H30A 0.9900
C30 H30B 0.9900
C31 H31A 0.9800
C31 H31B 0.9800
C31 H31C 0.9800
C32 C33 1.516(3)
C32 H32A 0.9900
C32 H32B 0.9900
C33 C34 1.514(3)
C33 H33A 0.9900
C33 H33B 0.9900
C34 H34A 0.9800
C34 H34B 0.9800
C34 H34C 0.9800
C35 C36 1.528(3)
C35 H35A 0.9900
C35 H35B 0.9900
C36 C37 1.495(4)
C36 H36A 0.9900
C36 H36B 0.9900
C37 H37A 0.9800
C37 H37B 0.9800
C37 H37C 0.9800
C38 C39 1.495(3)
C38 H38A 0.9900
C38 H38B 0.9900
C39 C40 1.519(3)
C39 H39A 0.9900
C39 H39B 0.9900
C40 H40A 0.9800
C40 H40B 0.9800
C40 H40C 0.9800
C41 C42 1.417(4)
C41 C46 1.443(4)
C42 C43 1.358(4)
C42 H42 0.9500
C43 C44 1.419(5)
C43 H43 0.9500
C44 C45 1.355(4)
C44 H44 0.9500
C45 C46 1.427(4)
C45 H45 0.9500
C46 C47 1.382(4)
C47 C48 1.381(4)
C47 H47 0.9500
C48 C49 1.420(4)
C48 C53 1.441(4)
C49 C50 1.358(4)
C49 H49 0.9500
C50 C51 1.416(4)
C50 H50 0.9500
C51 C52 1.351(4)
C51 H51 0.9500
C52 C53 1.432(4)
C52 H52 0.9500
C54 C55 1.433(4)
C55 H55A 0.9800
C55 H55B 0.9800
C55 H55C 0.9800
C56 C57 1.460(5)
C57 H57A 0.9800
C57 H57B 0.9800
C57 H57C 0.9800

loop_
_geom_torsion_atom_site_label_1
_geom_torsion_atom_site_label_2
_geom_torsion_atom_site_label_3
_geom_torsion_atom_site_label_4
_geom_torsion
C6 C1 C2 C3 0.1(3)
C6 C1 C2 C28 179.74(17)
C1 C2 C3 O1 -179.70(16)
C28 C2 C3 O1 0.7(3)
C1 C2 C3 C4 1.2(3)
C28 C2 C3 C4 -178.37(17)
O1 C3 C4 C5 178.56(16)
C2 C3 C4 C5 -2.4(3)
O1 C3 C4 O2 1.7(3)
C2 C3 C4 O2 -179.30(16)
C3 C4 C5 O3 -178.58(16)
O2 C4 C5 O3 -1.7(2)
C3 C4 C5 C6 2.2(3)
O2 C4 C5 C6 179.06(16)
C2 C1 C6 C5 -0.3(3)
C2 C1 C6 C7 -179.91(17)
O3 C5 C6 C1 -179.97(17)
C4 C5 C6 C1 -0.8(3)
O3 C5 C6 C7 -0.4(3)
C4 C5 C6 C7 178.74(17)
C1 C6 C7 C9 -94.2(2)
C5 C6 C7 C9 86.3(2)
C1 C6 C7 C29 33.4(2)
C5 C6 C7 C29 -146.18(18)
C13 C8 C9 C10 -1.8(3)
C13 C8 C9 C7 176.62(17)
C6 C7 C9 C10 -96.5(2)
C29 C7 C9 C10 135.72(19)
C6 C7 C9 C8 85.2(2)
C29 C7 C9 C8 -42.7(2)
C8 C9 C10 O4 -177.39(17)
C7 C9 C10 O4 4.2(3)
C8 C9 C10 C11 0.9(3)
C7 C9 C10 C11 -177.50(17)
O4 C10 C11 O5 -2.4(3)
C9 C10 C11 O5 179.35(18)
O4 C10 C11 C12 177.90(18)
C9 C10 C11 C12 -0.4(3)
O5 C11 C12 O6 -0.2(3)
C10 C11 C12 O6 179.46(18)
O5 C11 C12 C13 -179.11(18)
C10 C11 C12 C13 0.6(3)
O6 C12 C13 C8 179.89(17)
C11 C12 C13 C8 -1.4(3)
O6 C12 C13 C14 -1.0(3)
C11 C12 C13 C14 177.76(18)
C9 C8 C13 C12 2.0(3)
C9 C8 C13 C14 -177.14(17)
C12 C13 C14 C16 99.2(2)
C8 C13 C14 C16 -81.7(2)
C12 C13 C14 C32 -134.83(19)
C8 C13 C14 C32 44.3(2)
C20 C15 C16 C17 0.2(3)
C20 C15 C16 C14 -178.61(17)
C13 C14 C16 C15 91.4(2)
C32 C14 C16 C15 -34.9(2)
C13 C14 C16 C17 -87.4(2)
C32 C14 C16 C17 146.29(17)
C15 C16 C17 O7 178.86(16)
C14 C16 C17 O7 -2.3(3)
C15 C16 C17 C18 0.5(3)
C14 C16 C17 C18 179.37(17)
O7 C17 C18 O8 -4.2(3)
C16 C17 C18 O8 174.10(16)
O7 C17 C18 C19 -179.92(16)
C16 C17 C18 C19 -1.6(3)
C17 C18 C19 O9 -179.57(17)
O8 C18 C19 O9 4.7(3)
C17 C18 C19 C20 2.0(3)
O8 C18 C19 C20 -173.76(16)
C16 C15 C20 C19 0.1(3)
C16 C15 C20 C21 -179.73(17)
O9 C19 C20 C15 -179.74(16)
C18 C19 C20 C15 -1.2(3)
O9 C19 C20 C21 0.1(3)
C18 C19 C20 C21 178.63(16)
C15 C20 C21 C35 33.7(2)
C19 C20 C21 C35 -146.16(18)
C15 C20 C21 C23 -94.0(2)
C19 C20 C21 C23 86.2(2)
C27 C22 C23 C24 -2.5(3)
C27 C22 C23 C21 175.26(17)
C20 C21 C23 C22 83.1(2)
C35 C21 C23 C22 -45.4(2)
C20 C21 C23 C24 -99.2(2)
C35 C21 C23 C24 132.29(19)
C22 C23 C24 O10 -178.10(17)
C21 C23 C24 O10 4.1(3)
C22 C23 C24 C25 4.3(3)
C21 C23 C24 C25 -173.51(17)
O10 C24 C25 O11 -2.4(3)
C23 C24 C25 O11 175.44(17)
O10 C24 C25 C26 177.11(17)
C23 C24 C25 C26 -5.1(3)
O11 C25 C26 O12 2.0(3)
C24 C25 C26 O12 -177.42(16)
O11 C25 C26 C27 -176.60(17)
C24 C25 C26 C27 3.9(3)
C25 C26 C27 C22 -2.0(3)
O12 C26 C27 C22 179.47(17)
C25 C26 C27 C28 178.13(17)
O12 C26 C27 C28 -0.4(3)
C23 C22 C27 C26 1.4(3)
C23 C22 C27 C28 -178.77(17)
C1 C2 C28 C27 92.8(2)
C3 C2 C28 C27 -87.6(2)
C1 C2 C28 C38 -33.4(2)
C3 C2 C28 C38 146.23(18)
C26 C27 C28 C2 99.5(2)
C22 C27 C28 C2 -80.3(2)
C26 C27 C28 C38 -134.26(19)
C22 C27 C28 C38 45.9(2)
C9 C7 C29 C30 -64.1(2)
C6 C7 C29 C30 168.73(17)
C7 C29 C30 C31 -179.3(2)
C16 C14 C32 C33 -177.85(17)
C13 C14 C32 C33 57.4(2)
C14 C32 C33 C34 176.5(2)
C20 C21 C35 C36 172.81(18)
C23 C21 C35 C36 -59.5(2)
C21 C35 C36 C37 178.0(2)
C2 C28 C38 C39 -170.49(18)
C27 C28 C38 C39 64.2(2)
C28 C38 C39 C40 178.9(2)
C53 N1 C41 C42 179.8(2)
C53 N1 C41 C46 1.0(4)
N1 C41 C42 C43 -176.8(3)
C46 C41 C42 C43 2.0(4)
C41 C42 C43 C44 -1.0(5)
C42 C43 C44 C45 -0.8(5)
C43 C44 C45 C46 1.5(4)
C44 C45 C46 C47 178.8(3)
C44 C45 C46 C41 -0.4(4)
N1 C41 C46 C47 -1.8(4)
C42 C41 C46 C47 179.4(2)
N1 C41 C46 C45 177.4(2)
C42 C41 C46 C45 -1.3(4)
C45 C46 C47 C48 -178.4(2)
C41 C46 C47 C48 0.9(3)
C46 C47 C48 C49 -178.6(2)
C46 C47 C48 C53 0.7(3)
C47 C48 C49 C50 179.7(2)
C53 C48 C49 C50 0.4(4)
C48 C49 C50 C51 0.1(4)
C49 C50 C51 C52 0.2(4)
C50 C51 C52 C53 -1.2(4)
C41 N1 C53 C52 179.8(2)
C41 N1 C53 C48 0.7(4)
C51 C52 C53 N1 -177.4(3)
C51 C52 C53 C48 1.7(4)
C47 C48 C53 N1 -1.6(4)
C49 C48 C53 N1 177.8(2)
C47 C48 C53 C52 179.3(2)
C49 C48 C53 C52 -1.3(3)
